data_7230844
loop_
_publ_author_name
'Ate\,s, \"Ozge Dilara'
'Zorlu, Yunus'
'Kanmazalp, Sibel Demir'
'Chumakov, Yurii'
'G\"urek, Ay\,se G\"ul'
'Ayhan, Mehmet Menaf'

_publ_section_title
;
 Halogen bonding driven crystal engineering of iodophthalonitrile
 derivatives
;
_journal_issue 27
_journal_name_full CrystEngComm
_journal_page_first 3858
_journal_paper_doi 10.1039/C8CE00594J
_journal_volume 20
_journal_year 2018
_chemical_formula_moiety 'C8 H3 I N2'
_chemical_formula_sum 'C8 H3 I N2'
_chemical_formula_weight 254.02
_chemical_name_common phthalonitrile
_space_group_crystal_system triclinic
_space_group_IT_number 2
_space_group_name_Hall '-P 1'
_space_group_name_H-M_alt 'P -1'
_symmetry_space_group_name_Hall '-P 1'
_symmetry_space_group_name_H-M 'P -1'
_atom_sites_solution_hydrogens geom
_audit_update_record
;
2017-11-30 deposited with the CCDC.
2018-06-07 downloaded from the CCDC.
;
_cell_angle_alpha 109.201(4)
_cell_angle_beta 105.966(4)
_cell_angle_gamma 109.054(4)
_cell_formula_units_Z 2
_cell_length_a 7.6381(5)
_cell_length_b 8.0021(5)
_cell_length_c 8.1572(5)
_cell_measurement_reflns_used 2997
_cell_measurement_temperature 173.(2)
_cell_measurement_theta_max 27.3975
_cell_measurement_theta_min 2.9264
_cell_volume 402.13(5)
_computing_cell_refinement 'APEX2 v2014.11-0 (Bruker AXS)'
_computing_data_collection 'Bruker Instrument Service v2013.12.0.0 (Bruker AXS)'
_computing_data_reduction 'SAINT V8.34A (Bruker AXS)'
_computing_molecular_graphics 'MERCURY (Macrae et al., 2006)'
_computing_publication_material 'PLATON V1.16 (Spek, 2009), SHELXTL V6.14 (Bruker AXS)'
_computing_structure_refinement 'SHELXTL V6.14 (Bruker AXS)'
_computing_structure_solution 'SHELXTL V6.14 (Bruker AXS)'
_diffrn_ambient_temperature 173.(2)
_diffrn_detector_area_resol_mean 8.3333
_diffrn_measured_fraction_theta_full 0.976
_diffrn_measured_fraction_theta_max 0.976
_diffrn_measurement_device_type 'Bruker APEX II QUAZAR three-circle diffractometer'
_diffrn_measurement_method '\f and \w scans'
_diffrn_radiation_monochromator 'multilayer QUAZAR mirrors'
_diffrn_radiation_type MoK\a
_diffrn_radiation_wavelength 0.71073
_diffrn_reflns_av_R_equivalents 0.0513
_diffrn_reflns_av_unetI/netI 0.0477
_diffrn_reflns_limit_h_max 9
_diffrn_reflns_limit_h_min -9
_diffrn_reflns_limit_k_max 9
_diffrn_reflns_limit_k_min -9
_diffrn_reflns_limit_l_max 9
_diffrn_reflns_limit_l_min -9
_diffrn_reflns_number 4550
_diffrn_reflns_theta_full 24.99
_diffrn_reflns_theta_max 24.99
_diffrn_reflns_theta_min 2.93
_diffrn_source 'microfocus sealed tube'
_diffrn_source_type ImuS
_exptl_absorpt_coefficient_mu 3.911
_exptl_absorpt_correction_T_max 0.61
_exptl_absorpt_correction_T_min 0.24
_exptl_absorpt_correction_type multi-scan
_exptl_absorpt_process_details 'SADABS V2014/5 (Bruker AXS)'
_exptl_crystal_colour colourless
_exptl_crystal_density_diffrn 2.098
_exptl_crystal_density_method 'not measured'
_exptl_crystal_description Block
_exptl_crystal_F_000 236
_exptl_crystal_size_max 0.550
_exptl_crystal_size_mid 0.312
_exptl_crystal_size_min 0.142
_refine_diff_density_max 1.949
_refine_diff_density_min -1.292
_refine_ls_extinction_method none
_refine_ls_goodness_of_fit_ref 1.059
_refine_ls_hydrogen_treatment constr
_refine_ls_matrix_type full
_refine_ls_number_parameters 100
_refine_ls_number_reflns 1377
_refine_ls_number_restraints 0
_refine_ls_restrained_S_all 1.059
_refine_ls_R_factor_all 0.0382
_refine_ls_R_factor_gt 0.0368
_refine_ls_shift/su_max 0.000
_refine_ls_shift/su_mean 0.000
_refine_ls_structure_factor_coef Fsqd
_refine_ls_weighting_details 'w=1/[\s^2^(Fo^2^)+(0.0609P)^2^] where P=(Fo^2^+2Fc^2^)/3'
_refine_ls_weighting_scheme calc
_refine_ls_wR_factor_gt 0.0918
_refine_ls_wR_factor_ref 0.0928
_reflns_number_gt 1296
_reflns_number_total 1377
_reflns_threshold_expression 'I > 2\s(I)'
_cod_data_source_file c8ce00594j2.cif
_cod_data_source_block I
_cod_depositor_comments 'Adding full bibliography for 7230844--7230847.cif.'
_cod_database_code 7230844

loop_
_space_group_symop_operation_xyz
'x, y, z'
'-x, -y, -z'

loop_
_atom_site_type_symbol
_atom_site_label
_atom_site_fract_x
_atom_site_fract_y
_atom_site_fract_z
_atom_site_U_iso_or_equiv
_atom_site_adp_type
_atom_site_calc_flag
_atom_site_refinement_flags_adp
_atom_site_refinement_flags_posn
_atom_site_occupancy
C C1 0.2363(8) 0.8056(8) 0.6592(7) 0.0258(11) Uani d . . 1
C C2 0.2415(7) 0.7539(7) 0.4766(7) 0.0203(10) Uani d . . 1
C C3 0.2559(7) 0.5788(7) 0.3871(6) 0.0213(10) Uani d . . 1
H H3 0.2583 0.4945 0.4459 0.026 Uiso calc U R 1
C C4 0.2667(7) 0.5309(7) 0.2113(6) 0.0226(10) Uani d . . 1
C C5 0.2608(8) 0.6519(8) 0.1228(7) 0.0252(11) Uani d . . 1
H H5 0.2683 0.6176 0.0027 0.03 Uiso calc U R 1
C C6 0.2440(7) 0.8217(7) 0.2098(6) 0.0220(10) Uani d . . 1
H H6 0.2379 0.9029 0.1479 0.026 Uiso calc U R 1
C C7 0.2360(7) 0.8756(7) 0.3865(6) 0.0197(10) Uani d . . 1
C C8 0.2230(7) 1.0574(7) 0.4763(6) 0.0225(10) Uani d . . 1
I I1 0.29089(5) 0.27425(4) 0.07642(4) 0.02887(19) Uani d . . 1
N N1 0.2364(8) 0.8476(8) 0.8095(6) 0.0363(12) Uani d . . 1
N N2 0.2141(7) 1.2032(7) 0.5422(6) 0.0326(10) Uani d . . 1

loop_
_atom_site_aniso_label
_atom_site_aniso_U_11
_atom_site_aniso_U_22
_atom_site_aniso_U_33
_atom_site_aniso_U_12
_atom_site_aniso_U_13
_atom_site_aniso_U_23
C1 0.032(3) 0.022(3) 0.029(3) 0.018(2) 0.013(2) 0.012(2)
C2 0.022(2) 0.022(3) 0.018(2) 0.011(2) 0.0077(17) 0.0096(18)
C3 0.025(2) 0.022(3) 0.020(2) 0.013(2) 0.0068(19) 0.014(2)
C4 0.024(2) 0.025(3) 0.018(2) 0.012(2) 0.0085(18) 0.0090(19)
C5 0.027(3) 0.031(3) 0.022(2) 0.016(2) 0.011(2) 0.014(2)
C6 0.027(2) 0.022(3) 0.024(2) 0.014(2) 0.0111(19) 0.015(2)
C7 0.018(2) 0.018(3) 0.021(2) 0.0090(19) 0.0057(18) 0.0092(19)
C8 0.028(3) 0.024(3) 0.020(2) 0.013(2) 0.0109(19) 0.013(2)
I1 0.0444(3) 0.0280(3) 0.0245(2) 0.0247(2) 0.01814(19) 0.01250(18)
N1 0.063(3) 0.039(3) 0.022(2) 0.034(3) 0.023(2) 0.017(2)
N2 0.039(3) 0.031(3) 0.031(2) 0.019(2) 0.016(2) 0.015(2)

loop_
_atom_type_symbol
_atom_type_description
_atom_type_scat_dispersion_real
_atom_type_scat_dispersion_imag
_atom_type_scat_source
C C 0.0033 0.0016 'International Tables Vol C Tables 4.2.6.8 and 6.1.1.4'
H H 0.0000 0.0000 'International Tables Vol C Tables 4.2.6.8 and 6.1.1.4'
I I -0.4742 1.8119 'International Tables Vol C Tables 4.2.6.8 and 6.1.1.4'
N N 0.0061 0.0033 'International Tables Vol C Tables 4.2.6.8 and 6.1.1.4'

loop_
_geom_angle_atom_site_label_1
_geom_angle_atom_site_label_2
_geom_angle_atom_site_label_3
_geom_angle
N1 C1 C2 178.4(5)
C7 C2 C3 119.6(4)
C7 C2 C1 121.3(4)
C3 C2 C1 119.1(4)
C4 C3 C2 119.1(4)
C4 C3 H3 120.4
C2 C3 H3 120.4
C5 C4 C3 120.9(5)
C5 C4 I1 119.1(3)
C3 C4 I1 120.0(4)
C6 C5 C4 119.8(4)
C6 C5 H5 120.1
C4 C5 H5 120.1
C5 C6 C7 120.9(5)
C5 C6 H6 119.6
C7 C6 H6 119.6
C6 C7 C2 119.7(4)
C6 C7 C8 119.6(4)
C2 C7 C8 120.8(4)
N2 C8 C7 177.4(5)

loop_
_geom_bond_atom_site_label_1
_geom_bond_atom_site_label_2
_geom_bond_distance
C1 N1 1.159(7)
C1 C2 1.425(7)
C2 C7 1.405(7)
C2 C3 1.407(7)
C3 C4 1.391(6)
C3 H3 0.95
C4 C5 1.389(7)
C4 I1 2.083(5)
C5 C6 1.376(7)
C5 H5 0.95
C6 C7 1.387(6)
C6 H6 0.95
C7 C8 1.448(7)
C8 N2 1.147(6)

loop_
_geom_hbond_atom_site_label_D
_geom_hbond_atom_site_label_H
_geom_hbond_atom_site_label_A
_geom_hbond_site_symmetry_A
_geom_hbond_distance_DH
_geom_hbond_distance_HA
_geom_hbond_distance_DA
_geom_hbond_angle_DHA
C3 H3 N2 1_545 0.95 2.65 3.582(7) 168.9

loop_
_geom_torsion_atom_site_label_1
_geom_torsion_atom_site_label_2
_geom_torsion_atom_site_label_3
_geom_torsion_atom_site_label_4
_geom_torsion
C7 C2 C3 C4 0.7(7)
C1 C2 C3 C4 -178.3(4)
C2 C3 C4 C5 -0.8(7)
C2 C3 C4 I1 179.4(3)
C3 C4 C5 C6 0.0(7)
I1 C4 C5 C6 179.8(3)
C4 C5 C6 C7 1.0(7)
C5 C6 C7 C2 -1.1(7)
C5 C6 C7 C8 178.6(4)
C3 C2 C7 C6 0.3(7)
C1 C2 C7 C6 179.2(4)
C3 C2 C7 C8 -179.5(4)
C1 C2 C7 C8 -0.6(7)
